data_7151767
loop_
_publ_author_name
'Guo, Huimin'
'Jing, Yingying'
'Yuan, Xiaolin'
'Ji, Shaomin'
'Zhao, Jianzhang'
'Li, Xiaohuan'
'Kan, Yanyan'

_publ_section_title
;
 Highly selective fluorescent OFF-ON thiol probes based on dyads of
 BODIPY and potent intramolecular electron sink
 2,4-dinitrobenzenesulfonyl subunits.
;
_journal_issue 10
_journal_name_full 'Organic &amp; biomolecular chemistry'
_journal_page_first 3844
_journal_page_last 3853
_journal_paper_doi 10.1039/c0ob00910e
_journal_volume 9
_journal_year 2011
_chemical_formula_sum 'C25 H21 B F2 N4 O7 S'
_chemical_formula_weight 570.33
_chemical_name_systematic
;
?
;
_space_group_IT_number 14
_symmetry_cell_setting monoclinic
_symmetry_space_group_name_Hall '-P 2yn'
_symmetry_space_group_name_H-M 'P 1 21/n 1'
_atom_sites_solution_hydrogens geom
_atom_sites_solution_primary direct
_atom_sites_solution_secondary difmap
_audit_creation_method SHELXL-97
_cell_angle_alpha 90.00
_cell_angle_beta 96.247(2)
_cell_angle_gamma 90.00
_cell_formula_units_Z 8
_cell_length_a 16.6953(6)
_cell_length_b 17.6555(7)
_cell_length_c 17.3203(6)
_cell_measurement_temperature 273(2)
_cell_volume 5075.1(3)
_computing_cell_refinement 'Bruker SMART'
_computing_data_collection 'Bruker SMART'
_computing_data_reduction 'Bruker SMART'
_computing_molecular_graphics 'Bruker SHELXTL'
_computing_publication_material 'Bruker SHELXTL'
_computing_structure_refinement 'SHELXL-97 (Sheldrick, 1997)'
_computing_structure_solution 'SHELXS-97 (Sheldrick, 1990)'
_diffrn_ambient_temperature 273(2)
_diffrn_measured_fraction_theta_full 0.998
_diffrn_measured_fraction_theta_max 0.998
_diffrn_measurement_device_type 'CCD area detector'
_diffrn_measurement_method 'phi and omega scans'
_diffrn_radiation_monochromator graphite
_diffrn_radiation_source 'fine-focus sealed tube'
_diffrn_radiation_type MoK\a
_diffrn_radiation_wavelength 0.71073
_diffrn_reflns_av_R_equivalents 0.0449
_diffrn_reflns_av_sigmaI/netI 0.0634
_diffrn_reflns_limit_h_max 19
_diffrn_reflns_limit_h_min -19
_diffrn_reflns_limit_k_max 20
_diffrn_reflns_limit_k_min -17
_diffrn_reflns_limit_l_max 20
_diffrn_reflns_limit_l_min -18
_diffrn_reflns_number 26829
_diffrn_reflns_theta_full 25.00
_diffrn_reflns_theta_max 25.00
_diffrn_reflns_theta_min 1.98
_exptl_absorpt_coefficient_mu 0.197
_exptl_absorpt_correction_type none
_exptl_crystal_colour 'dark red'
_exptl_crystal_density_diffrn 1.493
_exptl_crystal_density_method 'not measured'
_exptl_crystal_description plate
_exptl_crystal_F_000 2352
_exptl_crystal_size_max 0.50
_exptl_crystal_size_mid 0.35
_exptl_crystal_size_min 0.10
_refine_diff_density_max 0.455
_refine_diff_density_min -0.460
_refine_diff_density_rms 0.061
_refine_ls_extinction_method none
_refine_ls_goodness_of_fit_ref 1.051
_refine_ls_hydrogen_treatment 'riding mode'
_refine_ls_matrix_type full
_refine_ls_number_parameters 721
_refine_ls_number_reflns 8915
_refine_ls_number_restraints 0
_refine_ls_restrained_S_all 1.051
_refine_ls_R_factor_all 0.0904
_refine_ls_R_factor_gt 0.0567
_refine_ls_shift/su_max 0.001
_refine_ls_shift/su_mean 0.000
_refine_ls_structure_factor_coef Fsqd
_refine_ls_weighting_details 'calc w=1/[\s^2^(Fo^2^)+(0.1000P)^2^+0.0000P] where P=(Fo^2^+2Fc^2^)/3'
_refine_ls_weighting_scheme calc
_refine_ls_wR_factor_gt 0.1588
_refine_ls_wR_factor_ref 0.1737
_reflns_number_gt 5984
_reflns_number_total 8915
_reflns_threshold_expression >2sigma(I)
_cod_data_source_file c0ob00910e.txt
_cod_data_source_block 1
_cod_depositor_comments
;
The following automatic conversions were performed:
'_symmetry_cell_setting' value 'Monoclinic' changed to 'monoclinic'
according to '/home/saulius/struct/CIF-dictionaries/cif_core.dic'
dictionary named 'cif_core.dic' version 2.4.1 from
2010-06-29.

'_exptl_absorpt_correction_type' value 'None' changed to
'none' according to '/home/saulius/struct/CIF-dictionaries/cif_core.dic'
dictionary named 'cif_core.dic' version 2.4.1 from 2010-06-29.

Automatic conversion script
Id: cif_fix_enum 1555 2011-01-17 13:19:09Z saulius 
;
_cod_original_sg_symbol_H-M 'P2(1)/n '
_cod_database_code 7151767

loop_
_symmetry_equiv_pos_as_xyz
'x, y, z'
'-x+1/2, y+1/2, -z+1/2'
'-x, -y, -z'
'x-1/2, -y-1/2, z-1/2'

loop_
_atom_site_label
_atom_site_type_symbol
_atom_site_fract_x
_atom_site_fract_y
_atom_site_fract_z
_atom_site_U_iso_or_equiv
_atom_site_adp_type
_atom_site_occupancy
_atom_site_symmetry_multiplicity
_atom_site_calc_flag
_atom_site_refinement_flags
_atom_site_disorder_assembly
_atom_site_disorder_group
S2 S 0.15676(4) 0.09939(4) 0.95118(5) 0.0361(2) Uani 1 1 d . . .
S1 S 0.00043(5) 0.09851(5) 1.33760(5) 0.0479(3) Uani 1 1 d . . .
F2 F 0.09753(9) 0.68083(10) 1.40545(11) 0.0508(5) Uani 1 1 d . . .
F4 F 0.24147(10) 0.68480(11) 0.96348(11) 0.0566(5) Uani 1 1 d . . .
N8 N 0.14051(13) 0.59416(14) 0.99158(13) 0.0333(6) Uani 1 1 d . . .
O10 O 0.19997(11) 0.12005(13) 1.02313(12) 0.0451(6) Uani 1 1 d . . .
O9 O 0.17137(12) 0.02993(12) 0.91400(13) 0.0463(6) Uani 1 1 d . . .
F1 F 0.03077(10) 0.68433(11) 1.28459(11) 0.0556(5) Uani 1 1 d . . .
O8 O 0.16804(11) 0.16065(11) 0.88669(12) 0.0383(5) Uani 1 1 d . . .
C42 C 0.16265(15) 0.23970(17) 0.90178(17) 0.0336(7) Uani 1 1 d . . .
N7 N 0.19002(13) 0.59920(14) 0.86242(14) 0.0359(6) Uani 1 1 d . . .
F3 F 0.11311(10) 0.70235(10) 0.90829(11) 0.0518(5) Uani 1 1 d . . .
N4 N 0.00008(12) 0.58286(14) 1.36955(14) 0.0360(6) Uani 1 1 d . . .
O1 O 0.06761(12) 0.14873(12) 1.30742(12) 0.0450(6) Uani 1 1 d . . .
C33 C 0.13228(15) 0.51589(17) 0.98363(17) 0.0331(7) Uani 1 1 d . . .
C39 C 0.15602(15) 0.39484(17) 0.91440(17) 0.0321(7) Uani 1 1 d . . .
C32 C 0.15679(15) 0.47922(17) 0.91896(17) 0.0318(7) Uani 1 1 d . . .
N3 N 0.13099(12) 0.58704(15) 1.31351(14) 0.0373(6) Uani 1 1 d . . .
C40 C 0.21541(15) 0.35324(18) 0.95804(18) 0.0378(8) Uani 1 1 d . . .
H40A H 0.2531 0.3784 0.9923 0.045 Uiso 1 1 calc R . .
C14 C 0.06251(15) 0.38397(18) 1.32465(17) 0.0338(7) Uani 1 1 d . . .
C31 C 0.18591(16) 0.52036(18) 0.85889(18) 0.0350(7) Uani 1 1 d . . .
C45 C 0.05205(16) 0.10334(17) 0.96056(18) 0.0358(7) Uani 1 1 d . . .
C43 C 0.10098(15) 0.27818(18) 0.85841(17) 0.0378(8) Uani 1 1 d . . .
H43A H 0.0624 0.2522 0.8259 0.045 Uiso 1 1 calc R . .
O3 O 0.02557(17) 0.02304(13) 1.32622(14) 0.0671(7) Uani 1 1 d . . .
C6 C 0.00261(15) 0.50381(18) 1.36497(17) 0.0350(7) Uani 1 1 d . . .
C44 C 0.09828(16) 0.35632(18) 0.86474(17) 0.0367(7) Uani 1 1 d . . .
H44A H 0.0577 0.3833 0.8357 0.044 Uiso 1 1 calc R . .
C41 C 0.21966(15) 0.27581(18) 0.95173(18) 0.0378(8) Uani 1 1 d . . .
H41A H 0.2602 0.2486 0.9806 0.045 Uiso 1 1 calc R . .
N1 N 0.13854(15) 0.04882(17) 1.47090(18) 0.0462(7) Uani 1 1 d . . .
C27 C 0.22191(17) 0.6245(2) 0.79861(19) 0.0443(8) Uani 1 1 d . . .
C7 C 0.06397(16) 0.46749(18) 1.33148(17) 0.0363(7) Uani 1 1 d . . .
C12 C 0.19946(16) 0.61224(19) 1.28678(19) 0.0424(8) Uani 1 1 d . . .
C2 C -0.06532(16) 0.60304(18) 1.40374(18) 0.0386(8) Uani 1 1 d . . .
C37 C 0.11563(16) 0.61442(19) 1.06061(18) 0.0389(8) Uani 1 1 d . . .
C17 C 0.06285(16) 0.22873(18) 1.31409(18) 0.0373(7) Uani 1 1 d . . .
C15 C 0.01350(16) 0.34774(18) 1.26639(17) 0.0377(7) Uani 1 1 d . . .
H15A H -0.0197 0.3763 1.2309 0.045 Uiso 1 1 calc R . .
C18 C 0.11168(15) 0.26266(19) 1.37347(18) 0.0389(8) Uani 1 1 d . . .
H18A H 0.1443 0.2338 1.4092 0.047 Uiso 1 1 calc R . .
C22 C 0.06417(17) 0.09825(18) 1.5734(2) 0.0420(8) Uani 1 1 d . . .
H22A H 0.1055 0.0809 1.6094 0.050 Uiso 1 1 calc R . .
C8 C 0.12747(15) 0.50809(18) 1.30424(17) 0.0357(7) Uani 1 1 d . . .
C46 C 0.02064(16) 0.13399(18) 1.02449(18) 0.0389(7) Uani 1 1 d . . .
C20 C 0.00648(16) 0.11689(17) 1.43932(18) 0.0358(7) Uani 1 1 d . . .
O14 O -0.23909(14) 0.05174(17) 0.93766(17) 0.0736(8) Uani 1 1 d . . .
N2 N -0.0090(2) 0.13986(17) 1.68048(18) 0.0568(8) Uani 1 1 d . . .
C19 C 0.11082(16) 0.34054(19) 1.37845(18) 0.0397(8) Uani 1 1 d . . .
H19A H 0.1430 0.3645 1.4184 0.048 Uiso 1 1 calc R . .
C34 C 0.09853(15) 0.48789(18) 1.04992(17) 0.0360(7) Uani 1 1 d . . .
C23 C -0.00246(18) 0.13339(18) 1.59660(19) 0.0417(8) Uani 1 1 d . . .
N5 N -0.19797(16) 0.09542(19) 0.9805(2) 0.0595(9) Uani 1 1 d . . .
B1 B 0.06534(18) 0.6369(2) 1.3441(2) 0.0385(9) Uani 1 1 d . . .
O12 O 0.09361(14) 0.23350(16) 1.08069(17) 0.0753(8) Uani 1 1 d . . .
C47 C -0.06167(18) 0.13208(18) 1.0312(2) 0.0460(9) Uani 1 1 d . . .
H47A H -0.0828 0.1532 1.0738 0.055 Uiso 1 1 calc R . .
C5 C -0.08938(18) 0.39474(18) 1.4142(2) 0.0485(9) Uani 1 1 d . . .
H5A H -0.1375 0.3941 1.4399 0.073 Uiso 1 1 calc R . .
H5B H -0.0468 0.3694 1.4460 0.073 Uiso 1 1 calc R . .
H5C H -0.0992 0.3692 1.3652 0.073 Uiso 1 1 calc R . .
C4 C -0.06523(16) 0.47529(18) 1.40107(18) 0.0378(8) Uani 1 1 d . . .
C16 C 0.01340(17) 0.2702(2) 1.26033(18) 0.0418(8) Uani 1 1 d . . .
H16A H -0.0192 0.2460 1.2209 0.050 Uiso 1 1 calc R . .
C28 C 0.23973(18) 0.5629(2) 0.7537(2) 0.0475(9) Uani 1 1 d . . .
H28A H 0.2625 0.5655 0.7071 0.057 Uiso 1 1 calc R . .
C25 C -0.05815(17) 0.15348(18) 1.4669(2) 0.0460(9) Uani 1 1 d . . .
H25A H -0.0987 0.1735 1.4317 0.055 Uiso 1 1 calc R . .
O4 O 0.17325(14) 0.07501(15) 1.41882(15) 0.0658(7) Uani 1 1 d . . .
C21 C 0.06766(16) 0.08944(16) 1.49342(19) 0.0362(7) Uani 1 1 d . . .
C29 C 0.21814(16) 0.49694(19) 0.78921(18) 0.0382(8) Uani 1 1 d . . .
C1 C -0.08782(17) 0.68360(18) 1.4148(2) 0.0519(9) Uani 1 1 d . . .
H1A H -0.0486 0.7161 1.3951 0.078 Uiso 1 1 calc R . .
H1B H -0.0894 0.6935 1.4691 0.078 Uiso 1 1 calc R . .
H1C H -0.1399 0.6932 1.3873 0.078 Uiso 1 1 calc R . .
O5 O 0.15835(14) -0.00785(15) 1.50818(18) 0.0714(8) Uani 1 1 d . . .
C50 C -0.00062(17) 0.06958(19) 0.9021(2) 0.0474(9) Uani 1 1 d . . .
H50A H 0.0195 0.0491 0.8586 0.057 Uiso 1 1 calc R . .
O6 O -0.07544(16) 0.14734(15) 1.70144(16) 0.0742(8) Uani 1 1 d . . .
O2 O -0.07630(13) 0.12429(15) 1.30531(14) 0.0659(7) Uani 1 1 d . . .
C35 C 0.07366(18) 0.40833(19) 1.0667(2) 0.0482(9) Uani 1 1 d . . .
H35A H 0.0526 0.4069 1.1161 0.072 Uiso 1 1 calc R . .
H35B H 0.1195 0.3754 1.0679 0.072 Uiso 1 1 calc R . .
H35C H 0.0329 0.3919 1.0269 0.072 Uiso 1 1 calc R . .
C24 C -0.06332(17) 0.16062(18) 1.5452(2) 0.0455(8) Uani 1 1 d . . .
H24A H -0.1079 0.1838 1.5629 0.055 Uiso 1 1 calc R . .
O13 O -0.22211(14) 0.13475(16) 1.0302(2) 0.0909(11) Uani 1 1 d . . .
C26 C 0.2353(2) 0.7065(2) 0.7831(2) 0.0611(10) Uani 1 1 d . . .
H26A H 0.2174 0.7363 0.8243 0.092 Uiso 1 1 calc R . .
H26B H 0.2055 0.7205 0.7347 0.092 Uiso 1 1 calc R . .
H26C H 0.2917 0.7153 0.7804 0.092 Uiso 1 1 calc R . .
C36 C 0.08981(17) 0.54920(19) 1.09681(19) 0.0424(8) Uani 1 1 d . . .
H36A H 0.0700 0.5477 1.1449 0.051 Uiso 1 1 calc R . .
C38 C 0.1163(2) 0.6935(2) 1.0883(2) 0.0605(10) Uani 1 1 d . . .
H38A H 0.1379 0.7258 1.0511 0.091 Uiso 1 1 calc R . .
H38B H 0.1493 0.6971 1.1372 0.091 Uiso 1 1 calc R . .
H38C H 0.0624 0.7090 1.0948 0.091 Uiso 1 1 calc R . .
C3 C -0.10493(17) 0.53769(19) 1.42376(19) 0.0452(8) Uani 1 1 d . . .
H3B H -0.1514 0.5367 1.4488 0.054 Uiso 1 1 calc R . .
C11 C 0.24049(17) 0.5507(2) 1.25965(19) 0.0483(9) Uani 1 1 d . . .
H11A H 0.2893 0.5533 1.2385 0.058 Uiso 1 1 calc R . .
B2 B 0.1720(2) 0.6482(2) 0.9318(2) 0.0393(9) Uani 1 1 d . . .
O7 O 0.05376(18) 0.13733(17) 1.72417(16) 0.0768(8) Uani 1 1 d . . .
C13 C 0.22368(18) 0.6929(2) 1.2903(2) 0.0545(10) Uani 1 1 d . . .
H13A H 0.1831 0.7222 1.3119 0.082 Uiso 1 1 calc R . .
H13B H 0.2297 0.7108 1.2389 0.082 Uiso 1 1 calc R . .
H13C H 0.2740 0.6981 1.3225 0.082 Uiso 1 1 calc R . .
C30 C 0.22909(19) 0.4191(2) 0.7578(2) 0.0525(9) Uani 1 1 d . . .
H30A H 0.2520 0.4226 0.7094 0.079 Uiso 1 1 calc R . .
H30B H 0.1778 0.3941 0.7496 0.079 Uiso 1 1 calc R . .
H30C H 0.2646 0.3906 0.7943 0.079 Uiso 1 1 calc R . .
C48 C -0.11030(17) 0.09800(19) 0.9726(2) 0.0466(9) Uani 1 1 d . . .
C9 C 0.19719(17) 0.4854(2) 1.26908(18) 0.0428(8) Uani 1 1 d . . .
C49 C -0.08263(18) 0.0664(2) 0.9085(2) 0.0528(9) Uani 1 1 d . . .
H49A H -0.1178 0.0434 0.8703 0.063 Uiso 1 1 calc R . .
C10 C 0.22211(18) 0.4078(2) 1.2459(2) 0.0539(9) Uani 1 1 d . . .
H10B H 0.2721 0.4110 1.2235 0.081 Uiso 1 1 calc R . .
H10C H 0.1814 0.3870 1.2085 0.081 Uiso 1 1 calc R . .
H10D H 0.2288 0.3757 1.2909 0.081 Uiso 1 1 calc R . .
O11 O 0.08598(15) 0.12997(19) 1.14699(16) 0.0771(9) Uani 1 1 d . . .
N6 N 0.07118(16) 0.1682(2) 1.0893(2) 0.0536(8) Uani 1 1 d . . .

loop_
_atom_site_aniso_label
_atom_site_aniso_U_11
_atom_site_aniso_U_22
_atom_site_aniso_U_33
_atom_site_aniso_U_23
_atom_site_aniso_U_13
_atom_site_aniso_U_12
S2 0.0376(4) 0.0311(5) 0.0424(5) 0.0018(4) 0.0168(3) 0.0030(3)
S1 0.0602(5) 0.0376(6) 0.0444(6) -0.0010(4) -0.0004(4) -0.0082(4)
F2 0.0505(10) 0.0474(13) 0.0557(13) -0.0098(10) 0.0107(9) -0.0088(8)
F4 0.0616(11) 0.0553(14) 0.0524(13) -0.0002(10) 0.0043(9) -0.0278(9)
N8 0.0392(12) 0.0351(17) 0.0261(14) 0.0010(12) 0.0058(10) 0.0004(10)
O10 0.0432(11) 0.0511(15) 0.0418(14) 0.0052(11) 0.0084(10) 0.0051(10)
O9 0.0543(12) 0.0331(14) 0.0558(15) -0.0031(11) 0.0255(11) 0.0051(10)
F1 0.0471(10) 0.0521(13) 0.0674(14) 0.0278(11) 0.0061(9) 0.0031(8)
O8 0.0486(11) 0.0307(13) 0.0392(13) 0.0009(10) 0.0213(9) -0.0023(9)
C42 0.0344(14) 0.0286(19) 0.0407(18) -0.0023(15) 0.0175(13) -0.0036(12)
N7 0.0392(12) 0.0333(17) 0.0365(15) 0.0047(12) 0.0106(11) -0.0014(10)
F3 0.0686(11) 0.0386(12) 0.0496(12) 0.0069(9) 0.0136(9) 0.0120(9)
N4 0.0366(12) 0.0324(17) 0.0395(16) 0.0020(12) 0.0061(11) -0.0005(10)
O1 0.0630(13) 0.0338(15) 0.0406(13) -0.0029(11) 0.0163(10) 0.0000(10)
C33 0.0338(14) 0.032(2) 0.0338(18) 0.0049(15) 0.0048(12) 0.0005(12)
C39 0.0334(14) 0.0286(19) 0.0354(18) 0.0022(14) 0.0085(12) -0.0020(12)
C32 0.0305(13) 0.033(2) 0.0320(18) 0.0034(14) 0.0043(12) 0.0006(12)
N3 0.0354(12) 0.0410(18) 0.0364(15) 0.0063(13) 0.0078(10) -0.0032(11)
C40 0.0336(14) 0.035(2) 0.044(2) 0.0035(15) 0.0012(13) -0.0054(13)
C14 0.0326(14) 0.036(2) 0.0336(18) 0.0024(15) 0.0079(12) 0.0002(12)
C31 0.0387(15) 0.031(2) 0.0361(19) 0.0000(15) 0.0064(13) -0.0014(13)
C45 0.0389(15) 0.0288(19) 0.042(2) 0.0040(15) 0.0169(14) 0.0027(12)
C43 0.0348(14) 0.042(2) 0.0369(19) -0.0055(16) 0.0056(13) -0.0020(13)
O3 0.114(2) 0.0319(16) 0.0548(17) -0.0093(13) 0.0065(14) -0.0067(14)
C6 0.0361(15) 0.033(2) 0.0360(18) 0.0048(15) 0.0057(13) -0.0018(13)
C44 0.0361(14) 0.036(2) 0.0381(19) 0.0017(15) 0.0031(13) 0.0051(13)
C41 0.0341(14) 0.032(2) 0.048(2) 0.0067(16) 0.0082(13) 0.0006(13)
N1 0.0410(14) 0.0399(19) 0.058(2) 0.0000(16) 0.0050(13) 0.0073(12)
C27 0.0478(17) 0.042(2) 0.045(2) 0.0112(17) 0.0168(15) -0.0043(15)
C7 0.0399(15) 0.038(2) 0.0306(18) 0.0059(15) 0.0015(13) -0.0011(13)
C12 0.0377(15) 0.049(2) 0.042(2) 0.0106(17) 0.0102(14) -0.0031(14)
C2 0.0346(14) 0.036(2) 0.046(2) -0.0007(15) 0.0088(13) -0.0010(13)
C37 0.0438(16) 0.043(2) 0.0296(18) 0.0003(16) 0.0038(13) 0.0056(14)
C17 0.0462(16) 0.031(2) 0.0363(19) -0.0050(15) 0.0130(14) -0.0004(13)
C15 0.0445(16) 0.039(2) 0.0299(18) 0.0027(15) 0.0054(13) 0.0041(14)
C18 0.0373(15) 0.039(2) 0.0398(19) 0.0075(16) 0.0024(13) 0.0026(13)
C22 0.0442(16) 0.035(2) 0.046(2) 0.0035(16) 0.0020(14) -0.0037(14)
C8 0.0355(14) 0.039(2) 0.0327(18) 0.0032(15) 0.0066(12) -0.0002(13)
C46 0.0439(16) 0.032(2) 0.043(2) 0.0020(16) 0.0151(14) 0.0005(13)
C20 0.0396(15) 0.0259(19) 0.042(2) 0.0023(15) 0.0039(13) -0.0050(13)
O14 0.0436(13) 0.090(2) 0.084(2) 0.0138(17) -0.0072(13) -0.0043(13)
N2 0.079(2) 0.042(2) 0.052(2) -0.0088(16) 0.0196(18) -0.0155(16)
C19 0.0396(15) 0.039(2) 0.039(2) -0.0016(16) 0.0002(13) -0.0073(13)
C34 0.0369(15) 0.040(2) 0.0314(18) 0.0080(15) 0.0061(13) 0.0037(13)
C23 0.0537(18) 0.030(2) 0.043(2) -0.0075(16) 0.0140(15) -0.0101(14)
N5 0.0421(16) 0.050(2) 0.088(3) 0.0203(19) 0.0159(17) 0.0049(15)
B1 0.0350(17) 0.039(2) 0.042(2) 0.0071(19) 0.0063(15) -0.0033(15)
O12 0.0763(16) 0.0478(19) 0.103(2) -0.0242(17) 0.0178(15) -0.0116(14)
C47 0.0576(19) 0.029(2) 0.058(2) 0.0079(17) 0.0319(17) 0.0056(15)
C5 0.0469(17) 0.041(2) 0.059(2) 0.0063(18) 0.0159(16) -0.0047(15)
C4 0.0351(15) 0.041(2) 0.0380(19) 0.0044(15) 0.0074(13) -0.0043(13)
C16 0.0491(17) 0.046(2) 0.0298(18) -0.0026(16) 0.0040(13) -0.0038(15)
C28 0.0546(18) 0.049(2) 0.042(2) 0.0034(18) 0.0220(16) -0.0010(16)
C25 0.0420(16) 0.039(2) 0.057(2) 0.0047(18) 0.0063(15) 0.0021(14)
O4 0.0624(15) 0.075(2) 0.0634(18) -0.0001(15) 0.0214(13) 0.0195(13)
C21 0.0394(15) 0.0244(19) 0.045(2) -0.0018(15) 0.0080(13) -0.0007(12)
C29 0.0382(15) 0.044(2) 0.0341(19) 0.0015(16) 0.0113(13) 0.0017(13)
C1 0.0444(17) 0.045(2) 0.069(3) -0.0026(19) 0.0163(16) 0.0025(15)
O5 0.0612(14) 0.0466(18) 0.106(2) 0.0154(16) 0.0061(14) 0.0186(12)
C50 0.0430(17) 0.052(2) 0.048(2) 0.0036(18) 0.0085(15) -0.0025(15)
O6 0.0896(19) 0.065(2) 0.076(2) -0.0099(16) 0.0462(15) -0.0040(14)
O2 0.0604(14) 0.072(2) 0.0601(18) 0.0092(14) -0.0170(12) -0.0149(12)
C35 0.0531(18) 0.048(2) 0.046(2) 0.0103(18) 0.0150(15) -0.0034(15)
C24 0.0415(16) 0.034(2) 0.063(3) -0.0027(17) 0.0145(16) -0.0019(14)
O13 0.0566(15) 0.0510(19) 0.174(3) -0.016(2) 0.0534(19) 0.0040(13)
C26 0.078(2) 0.052(3) 0.057(3) 0.0114(19) 0.0276(19) -0.0120(18)
C36 0.0467(17) 0.049(2) 0.0334(19) 0.0047(17) 0.0140(14) 0.0050(15)
C38 0.091(3) 0.051(3) 0.041(2) -0.0090(19) 0.0174(19) 0.0053(19)
C3 0.0340(15) 0.049(2) 0.055(2) 0.0007(18) 0.0160(14) -0.0010(14)
C11 0.0403(16) 0.063(3) 0.045(2) 0.0044(18) 0.0165(15) -0.0047(16)
B2 0.0472(19) 0.032(2) 0.039(2) 0.0001(18) 0.0067(16) -0.0042(16)
O7 0.095(2) 0.085(2) 0.0501(18) -0.0170(16) 0.0070(15) -0.0188(16)
C13 0.0466(18) 0.051(3) 0.067(3) 0.009(2) 0.0153(17) -0.0121(16)
C30 0.064(2) 0.052(3) 0.046(2) -0.0044(18) 0.0230(17) 0.0045(17)
C48 0.0372(16) 0.037(2) 0.067(3) 0.0095(18) 0.0091(16) 0.0029(14)
C9 0.0439(16) 0.050(2) 0.0352(19) -0.0004(16) 0.0090(14) 0.0017(15)
C49 0.0453(18) 0.061(3) 0.051(2) 0.0087(19) -0.0008(16) 0.0020(16)
C10 0.0507(18) 0.055(3) 0.059(2) -0.0032(19) 0.0190(16) 0.0029(16)
O11 0.0895(19) 0.107(3) 0.0361(16) 0.0033(17) 0.0122(14) -0.0209(16)
N6 0.0561(17) 0.054(2) 0.056(2) -0.0144(18) 0.0270(15) -0.0016(15)

loop_
_atom_type_symbol
_atom_type_description
_atom_type_scat_dispersion_real
_atom_type_scat_dispersion_imag
_atom_type_scat_source
C C 0.0033 0.0016 'International Tables Vol C Tables 4.2.6.8 and 6.1.1.4'
B B 0.0013 0.0007 'International Tables Vol C Tables 4.2.6.8 and 6.1.1.4'
N N 0.0061 0.0033 'International Tables Vol C Tables 4.2.6.8 and 6.1.1.4'
O O 0.0106 0.0060 'International Tables Vol C Tables 4.2.6.8 and 6.1.1.4'
F F 0.0171 0.0103 'International Tables Vol C Tables 4.2.6.8 and 6.1.1.4'
S S 0.1246 0.1234 'International Tables Vol C Tables 4.2.6.8 and 6.1.1.4'
H H 0.0000 0.0000 'International Tables Vol C Tables 4.2.6.8 and 6.1.1.4'

loop_
_geom_angle_atom_site_label_1
_geom_angle_atom_site_label_2
_geom_angle_atom_site_label_3
_geom_angle
_geom_angle_site_symmetry_1
_geom_angle_site_symmetry_3
_geom_angle_publ_flag
O10 S2 O9 121.68(13) . . ?
O10 S2 O8 110.90(12) . . ?
O9 S2 O8 103.36(12) . . ?
O10 S2 C45 108.75(14) . . ?
O9 S2 C45 107.17(14) . . ?
O8 S2 C45 103.42(12) . . ?
O2 S1 O3 121.07(16) . . ?
O2 S1 O1 109.68(14) . . ?
O3 S1 O1 104.63(14) . . ?
O2 S1 C20 106.46(15) . . ?
O3 S1 C20 108.82(15) . . ?
O1 S1 C20 105.16(13) . . ?
C37 N8 C33 108.2(2) . . ?
C37 N8 B2 126.1(3) . . ?
C33 N8 B2 125.7(2) . . ?
C42 O8 S2 121.73(17) . . ?
C41 C42 C43 122.5(3) . . ?
C41 C42 O8 121.2(3) . . ?
C43 C42 O8 116.1(3) . . ?
C27 N7 C31 108.4(3) . . ?
C27 N7 B2 125.5(3) . . ?
C31 N7 B2 125.7(3) . . ?
C2 N4 C6 108.7(2) . . ?
C2 N4 B1 126.3(3) . . ?
C6 N4 B1 124.9(2) . . ?
C17 O1 S1 119.22(17) . . ?
C32 C33 N8 120.4(3) . . ?
C32 C33 C34 131.7(3) . . ?
N8 C33 C34 108.0(3) . . ?
C40 C39 C44 118.8(3) . . ?
C40 C39 C32 119.8(2) . . ?
C44 C39 C32 121.4(2) . . ?
C33 C32 C31 120.9(3) . . ?
C33 C32 C39 120.3(3) . . ?
C31 C32 C39 118.7(3) . . ?
C12 N3 C8 108.3(2) . . ?
C12 N3 B1 126.0(3) . . ?
C8 N3 B1 125.6(2) . . ?
C41 C40 C39 121.5(3) . . ?
C15 C14 C19 119.1(3) . . ?
C15 C14 C7 121.5(3) . . ?
C19 C14 C7 119.4(3) . . ?
N7 C31 C32 120.3(3) . . ?
N7 C31 C29 107.7(3) . . ?
C32 C31 C29 132.0(3) . . ?
C46 C45 C50 118.8(3) . . ?
C46 C45 S2 123.4(2) . . ?
C50 C45 S2 117.7(2) . . ?
C42 C43 C44 118.3(3) . . ?
C7 C6 N4 120.9(3) . . ?
C7 C6 C4 132.1(3) . . ?
N4 C6 C4 107.1(2) . . ?
C43 C44 C39 120.5(3) . . ?
C42 C41 C40 118.3(3) . . ?
O4 N1 O5 125.6(3) . . ?
O4 N1 C21 118.2(3) . . ?
O5 N1 C21 116.1(3) . . ?
N7 C27 C28 109.1(3) . . ?
N7 C27 C26 123.1(3) . . ?
C28 C27 C26 127.8(3) . . ?
C6 C7 C8 121.6(3) . . ?
C6 C7 C14 119.2(2) . . ?
C8 C7 C14 119.3(3) . . ?
N3 C12 C11 108.9(3) . . ?
N3 C12 C13 122.6(3) . . ?
C11 C12 C13 128.5(3) . . ?
N4 C2 C3 108.7(3) . . ?
N4 C2 C1 122.5(3) . . ?
C3 C2 C1 128.8(3) . . ?
N8 C37 C36 108.5(3) . . ?
N8 C37 C38 123.0(3) . . ?
C36 C37 C38 128.6(3) . . ?
C18 C17 C16 122.2(3) . . ?
C18 C17 O1 117.3(3) . . ?
C16 C17 O1 120.4(3) . . ?
C16 C15 C14 120.8(3) . . ?
C19 C18 C17 118.1(3) . . ?
C23 C22 C21 117.5(3) . . ?
C7 C8 N3 119.5(3) . . ?
C7 C8 C9 132.9(3) . . ?
N3 C8 C9 107.5(2) . . ?
C45 C46 C47 121.3(3) . . ?
C45 C46 N6 122.6(2) . . ?
C47 C46 N6 116.1(3) . . ?
C25 C20 C21 118.1(3) . . ?
C25 C20 S1 117.5(2) . . ?
C21 C20 S1 124.0(2) . . ?
O6 N2 O7 124.7(3) . . ?
O6 N2 C23 118.2(3) . . ?
O7 N2 C23 117.1(3) . . ?
C18 C19 C14 121.1(3) . . ?
C36 C34 C33 106.3(3) . . ?
C36 C34 C35 125.1(3) . . ?
C33 C34 C35 128.6(3) . . ?
C24 C23 C22 122.6(3) . . ?
C24 C23 N2 119.1(3) . . ?
C22 C23 N2 118.3(3) . . ?
O13 N5 O14 125.7(3) . . ?
O13 N5 C48 117.2(3) . . ?
O14 N5 C48 117.1(3) . . ?
F2 B1 F1 109.0(3) . . ?
F2 B1 N3 110.7(2) . . ?
F1 B1 N3 109.8(3) . . ?
F2 B1 N4 110.8(3) . . ?
F1 B1 N4 109.4(2) . . ?
N3 B1 N4 107.2(3) . . ?
C48 C47 C46 117.4(3) . . ?
C3 C4 C6 105.8(3) . . ?
C3 C4 C5 125.0(3) . . ?
C6 C4 C5 129.2(3) . . ?
C15 C16 C17 118.7(3) . . ?
C29 C28 C27 109.1(3) . . ?
C24 C25 C20 121.1(3) . . ?
C20 C21 C22 121.3(3) . . ?
C20 C21 N1 122.8(3) . . ?
C22 C21 N1 115.9(3) . . ?
C28 C29 C31 105.8(3) . . ?
C28 C29 C30 124.3(3) . . ?
C31 C29 C30 129.9(3) . . ?
C49 C50 C45 120.4(3) . . ?
C23 C24 C25 119.3(3) . . ?
C34 C36 C37 109.0(3) . . ?
C4 C3 C2 109.8(3) . . ?
C9 C11 C12 109.2(3) . . ?
F4 B2 F3 109.1(3) . . ?
F4 B2 N7 110.2(2) . . ?
F3 B2 N7 110.3(3) . . ?
F4 B2 N8 110.8(3) . . ?
F3 B2 N8 109.7(2) . . ?
N7 B2 N8 106.7(3) . . ?
C49 C48 C47 123.8(3) . . ?
C49 C48 N5 119.1(3) . . ?
C47 C48 N5 117.1(3) . . ?
C11 C9 C8 106.1(3) . . ?
C11 C9 C10 124.6(3) . . ?
C8 C9 C10 129.3(3) . . ?
C48 C49 C50 118.2(3) . . ?
O11 N6 O12 126.0(3) . . ?
O11 N6 C46 117.0(3) . . ?
O12 N6 C46 117.0(3) . . ?

loop_
_geom_bond_atom_site_label_1
_geom_bond_atom_site_label_2
_geom_bond_distance
_geom_bond_site_symmetry_2
_geom_bond_publ_flag
S2 O10 1.418(2) . ?
S2 O9 1.419(2) . ?
S2 O8 1.581(2) . ?
S2 C45 1.775(3) . ?
S1 O2 1.416(2) . ?
S1 O3 1.417(2) . ?
S1 O1 1.564(2) . ?
S1 C20 1.783(3) . ?
F2 B1 1.377(4) . ?
F4 B2 1.387(4) . ?
N8 C37 1.356(4) . ?
N8 C33 1.394(4) . ?
N8 B2 1.541(4) . ?
F1 B1 1.403(4) . ?
O8 C42 1.424(3) . ?
C42 C41 1.372(4) . ?
C42 C43 1.385(4) . ?
N7 C27 1.354(4) . ?
N7 C31 1.395(4) . ?
N7 B2 1.536(4) . ?
F3 B2 1.401(4) . ?
N4 C2 1.346(3) . ?
N4 C6 1.399(4) . ?
N4 B1 1.548(4) . ?
O1 C17 1.420(4) . ?
C33 C32 1.393(4) . ?
C33 C34 1.422(4) . ?
C39 C40 1.390(4) . ?
C39 C44 1.397(4) . ?
C39 C32 1.492(4) . ?
C32 C31 1.399(4) . ?
N3 C12 1.354(3) . ?
N3 C8 1.404(4) . ?
N3 B1 1.543(4) . ?
C40 C41 1.374(4) . ?
C14 C15 1.385(4) . ?
C14 C19 1.394(4) . ?
C14 C7 1.479(4) . ?
C31 C29 1.435(4) . ?
C45 C46 1.386(4) . ?
C45 C50 1.400(4) . ?
C43 C44 1.385(4) . ?
C6 C7 1.388(4) . ?
C6 C4 1.443(4) . ?
N1 O4 1.215(3) . ?
N1 O5 1.217(3) . ?
N1 C21 1.472(4) . ?
C27 C28 1.388(4) . ?
C27 C26 1.494(5) . ?
C7 C8 1.403(4) . ?
C12 C11 1.393(4) . ?
C12 C13 1.480(4) . ?
C2 C3 1.392(4) . ?
C2 C1 1.489(4) . ?
C37 C36 1.401(4) . ?
C37 C38 1.476(4) . ?
C17 C18 1.378(4) . ?
C17 C16 1.385(4) . ?
C15 C16 1.373(4) . ?
C18 C19 1.378(4) . ?
C22 C23 1.372(4) . ?
C22 C21 1.401(4) . ?
C8 C9 1.428(4) . ?
C46 C47 1.392(4) . ?
C46 N6 1.460(4) . ?
C20 C25 1.386(4) . ?
C20 C21 1.396(4) . ?
O14 N5 1.227(4) . ?
N2 O6 1.211(3) . ?
N2 O7 1.225(4) . ?
N2 C23 1.473(4) . ?
C34 C36 1.370(4) . ?
C34 C35 1.502(4) . ?
C23 C24 1.364(4) . ?
N5 O13 1.208(4) . ?
N5 C48 1.486(4) . ?
O12 N6 1.226(4) . ?
C47 C48 1.368(5) . ?
C5 C4 1.502(4) . ?
C4 C3 1.365(4) . ?
C28 C29 1.383(4) . ?
C25 C24 1.374(4) . ?
C29 C30 1.497(4) . ?
C50 C49 1.387(4) . ?
C11 C9 1.380(4) . ?
C48 C49 1.366(5) . ?
C9 C10 1.499(4) . ?
O11 N6 1.209(4) . ?
